data_9007771
loop_
_publ_author_name
'Duraj, S. A.'
'Towns, R. L. R.'
'Baker, R. J.'
'Schupp, J.'

_publ_section_title
;
 Structure of cis-tetrachlorobis(tetrahydrofuran)hafnium(IV)
;
_journal_name_full 'Acta Crystallographica, Section C'
_journal_page_first 890
_journal_page_last 892
_journal_paper_doi 10.1107/S010827018901382X
_journal_volume 46
_journal_year 1990
_chemical_formula_structural HfCl4(C4H8O)2
_chemical_formula_sum 'C8 Cl4 Hf O2'
_space_group_IT_number 19
_symmetry_space_group_name_Hall 'P 2ac 2ab'
_symmetry_space_group_name_H-M 'P 21 21 21'
_cell_angle_alpha 90
_cell_angle_beta 90
_cell_angle_gamma 90
_cell_length_a 7.914
_cell_length_b 12.806
_cell_length_c 14.357
_cell_formula_units_Z 4
_cell_volume 1455.034
_database_code_amcsd 0010131
_exptl_crystal_density_diffrn 2.047
_cod_original_formula_sum 'Hf Cl4 O2 C8'
_cod_database_code 9007771
_amcsd_formula_title HfCl4(C4H8O)2

loop_
_space_group_symop_operation_xyz
x,y,z
-x,1/2+y,1/2-z
1/2+x,1/2-y,-z
1/2-x,-y,1/2+z

loop_
_atom_site_label
_atom_site_fract_x
_atom_site_fract_y
_atom_site_fract_z
_atom_site_U_iso_or_equiv
_atom_site_attached_hydrogens
Hf 0.90793 0.98788 0.90469 0.04326 0
Cl1 0.15450 0.94400 0.82050 0.07434 0
Cl2 0.81480 0.11390 0.79210 0.06016 0
Cl3 0.95650 0.85230 0.01570 0.07738 0
Cl4 0.02510 0.11990 0.00140 0.08448 0
O1 0.66300 0.01020 0.97440 0.05446 0
O2 0.76000 0.87390 0.82460 0.04686 0
C11 0.58400 0.11400 0.98870 0.07219 2
C12 0.47500 0.10400 0.06700 0.10259 2
C13 0.42500 0.98300 0.07100 0.07599 2
C14 0.56700 0.93000 0.02400 0.09499 2
C21 0.60100 0.89900 0.77150 0.06966 2
C22 0.52800 0.79200 0.75200 0.07092 2
C23 0.67600 0.72400 0.74000 0.07852 2
C24 0.80300 0.76200 0.81400 0.06713 2

loop_
_cod_related_entry_id
_cod_related_entry_database
_cod_related_entry_code
1 AMCSD 0010131
